data_1553823
loop_
_publ_author_name
'Zhang, Pengbo'
'Ying, Jianxi'
'Tang, Guo'
'Zhao, Yufen'

_publ_section_title
;
 Phosphinodifluoroalkylation of alkynes using P(O)H compounds and ethyl
 difluoroiodoacetate
;
_journal_issue 10
_journal_name_full 'Organic Chemistry Frontiers'
_journal_page_first 2054
_journal_paper_doi 10.1039/C7QO00466D
_journal_volume 4
_journal_year 2017
_chemical_formula_moiety 'C24 H21 F2 O3 P'
_chemical_formula_sum 'C24 H21 F2 O3 P'
_chemical_formula_weight 426.40
_space_group_crystal_system monoclinic
_space_group_IT_number 15
_space_group_name_Hall '-C 2yc'
_space_group_name_H-M_alt 'C 1 2/c 1'
_symmetry_Int_Tables_number 15
_atom_sites_solution_primary direct
_audit_creation_date 2017-02-27
_audit_creation_method
;
Olex2 1.2
(compiled 2017.02.23 svn.r3390 for OlexSys, GUI svn.r5320)
;
_audit_update_record
;
2017-03-10 deposited with the CCDC.
2017-07-17 downloaded from the CCDC.
;
_cell_angle_alpha 90
_cell_angle_beta 120.571(2)
_cell_angle_gamma 90
_cell_formula_units_Z 8
_cell_length_a 25.317(4)
_cell_length_b 8.8649(15)
_cell_length_c 22.042(4)
_cell_measurement_reflns_used 8180
_cell_measurement_temperature 100
_cell_measurement_theta_max 28.745
_cell_measurement_theta_min 2.480
_cell_volume 4259.3(13)
_computing_cell_refinement 'SAINT v6.28A (Bruker, 2002)'
_computing_data_reduction 'SAINT v6.28A (Bruker, 2002)'
_computing_molecular_graphics 'Olex2 (Dolomanov et al., 2009)'
_computing_publication_material 'Olex2 (Dolomanov et al., 2009)'
_computing_structure_refinement 'olex2.refine (Bourhis et al., 2015)'
_computing_structure_solution 'ShelXS (Sheldrick, 2008)'
_diffrn_ambient_temperature 100
_diffrn_measured_fraction_theta_full 0.9943
_diffrn_measured_fraction_theta_max 0.9943
_diffrn_measurement_device_type 'CCD area detector'
_diffrn_measurement_method 'phi and omega scans'
_diffrn_radiation_monochromator graphite
_diffrn_radiation_type 'Mo K\a'
_diffrn_radiation_wavelength 0.71073
_diffrn_reflns_av_R_equivalents 0.0330
_diffrn_reflns_av_unetI/netI 0.0431
_diffrn_reflns_limit_h_max 32
_diffrn_reflns_limit_h_min -33
_diffrn_reflns_limit_k_max 11
_diffrn_reflns_limit_k_min -12
_diffrn_reflns_limit_l_max 28
_diffrn_reflns_limit_l_min -28
_diffrn_reflns_number 17795
_diffrn_reflns_theta_full 25.9990
_diffrn_reflns_theta_max 26.00
_diffrn_reflns_theta_min 1.87
_exptl_absorpt_coefficient_mu 0.169
_exptl_absorpt_correction_T_max 1
_exptl_absorpt_correction_T_min 0.661395
_exptl_absorpt_correction_type multi-scan
_exptl_absorpt_process_details
'SADABS v.2.03 (Bruker,200?) was used for absorption correction. R(int) was 0.1268 before and 0.0587 after correction. The Ratio of minimum to maximum transmission is 0.6614. The \l/2 correction factor is 0.0015.'
_exptl_crystal_colour 'clear light yellow'
_exptl_crystal_colour_lustre clear
_exptl_crystal_colour_modifier light
_exptl_crystal_colour_primary yellow
_exptl_crystal_density_diffrn 1.3298
_exptl_crystal_description block
_exptl_crystal_F_000 1777.8731
_exptl_crystal_size_max 0.3
_exptl_crystal_size_mid 0.2
_exptl_crystal_size_min 0.1
_refine_diff_density_max 0.2762
_refine_diff_density_min -0.2661
_refine_diff_density_rms 0.0509
_refine_ls_d_res_high 0.8107
_refine_ls_d_res_low 10.8992
_refine_ls_goodness_of_fit_ref 1.0601
_refine_ls_hydrogen_treatment constr
_refine_ls_matrix_type full
_refine_ls_number_constraints 46
_refine_ls_number_parameters 291
_refine_ls_number_reflns 4161
_refine_ls_number_restraints 0
_refine_ls_restrained_S_all 1.0601
_refine_ls_R_factor_all 0.0540
_refine_ls_R_factor_gt 0.0490
_refine_ls_shift/su_max 0.0000
_refine_ls_shift/su_mean 0.0000
_refine_ls_structure_factor_coef Fsqd
_refine_ls_weighting_details 'w=1/[\s^2^(Fo^2^)+(0.0620P)^2^+3.7640P] where P=(Fo^2^+2Fc^2^)/3'
_refine_ls_weighting_scheme calc
_refine_ls_wR_factor_gt 0.1296
_refine_ls_wR_factor_ref 0.1347
_reflns_Friedel_coverage 0.0
_reflns_limit_h_max 26
_reflns_limit_h_min -31
_reflns_limit_k_max 10
_reflns_limit_k_min 0
_reflns_limit_l_max 27
_reflns_limit_l_min 0
_reflns_number_gt 3723
_reflns_number_total 4161
_reflns_threshold_expression I>=2u(I)
_cod_data_source_file c7qo00466d2.cif
_cod_data_source_block z0223m
_cod_original_cell_volume 4259.4(12)
_cod_database_code 1553823
_olex2_refinement_description
;
1. Fixed Uiso
 At 1.2 times of:
  All C(H) groups, All C(H,H) groups
 At 1.5 times of:
  All C(H,H,H) groups
2. Others
 Fixed Sof: C25(0.5) H25a(0.5) H25b(0.5) C26(0.55) H26a(0.55) H26b(0.55)
 H26c(0.55) C24(0.45) H24a(0.45) H24b(0.45) H24c(0.45) C23(0.5) H23a(0.5)
 H23b(0.5)
3.a Secondary CH2 refined with riding coordinates:
 C25(H25a,H25b), C23(H23a,H23b)
3.b Aromatic/amide H refined with riding coordinates:
 C11(H11), C20(H20), C8(H8), C12(H12), C9(H9), C5(H5), C6(H6), C4(H4),
 C14(H14), C10(H10), C18(H18), C15(H15), C3(H3), C17(H17), C16(H16), C2(H2)
3.c Idealised Me refined as rotating group:
 C26(H26a,H26b,H26c), C24(H24a,H24b,H24c)
;
_olex2_submission_special_instructions 'No special instructions were received'

loop_
_space_group_symop_id
_space_group_symop_operation_xyz
1 x,y,z
2 -x,y,-z+1/2
3 -x,-y,-z
4 x,-y,z-1/2
5 x+1/2,y+1/2,z
6 -x+1/2,y+1/2,-z+1/2
7 -x+1/2,-y+1/2,-z
8 x+1/2,-y+1/2,z-1/2

loop_
_atom_site_label
_atom_site_type_symbol
_atom_site_fract_x
_atom_site_fract_y
_atom_site_fract_z
_atom_site_U_iso_or_equiv
_atom_site_adp_type
_atom_site_occupancy
_atom_site_refinement_flags_posn
_atom_site_disorder_group
P1 P 0.06306(2) 0.72917(5) 0.12643(2) 0.03635(16) Uani 1.000000 . .
O1 O 0.00594(6) 0.64155(17) 0.08994(7) 0.0482(3) Uani 1.000000 . .
C19 C 0.10915(8) 0.6720(2) 0.21811(9) 0.0357(4) Uani 1.000000 . .
F1 F 0.06839(6) 0.44652(18) 0.32108(7) 0.0690(4) Uani 1.000000 . .
C13 C 0.17248(9) 0.7292(2) 0.26207(9) 0.0403(4) Uani 1.000000 . .
C11 C 0.16310(9) 0.7875(2) 0.10843(10) 0.0407(4) Uani 1.000000 . .
H11 H 0.17774(9) 0.8535(2) 0.14639(10) 0.0489(5) Uiso 1.000000 R .
C7 C 0.11011(8) 0.70579(19) 0.08807(9) 0.0348(4) Uani 1.000000 . .
F2 F 0.14601(7) 0.38066(17) 0.31153(8) 0.0722(4) Uani 1.000000 . .
C20 C 0.08341(9) 0.5723(2) 0.23916(9) 0.0412(4) Uani 1.000000 . .
H20 H 0.04332(9) 0.5437(2) 0.20702(9) 0.0494(5) Uiso 1.000000 R .
C8 C 0.08949(9) 0.6057(2) 0.03246(9) 0.0405(4) Uani 1.000000 . .
H8 H 0.05419(9) 0.5493(2) 0.01876(9) 0.0486(5) Uiso 1.000000 R .
O2 O 0.20523(8) 0.5629(2) 0.41718(8) 0.0765(6) Uani 1.000000 . .
C12 C 0.19417(10) 0.7713(2) 0.07276(12) 0.0489(5) Uani 1.000000 . .
H12 H 0.22950(10) 0.8273(2) 0.08619(12) 0.0587(6) Uiso 1.000000 R .
O3 O 0.12536(8) 0.7164(2) 0.37515(9) 0.0736(5) Uani 1.000000 . .
C9 C 0.12117(11) 0.5894(2) -0.00264(11) 0.0517(5) Uani 1.000000 . .
H9 H 0.10729(11) 0.5218(2) -0.03995(11) 0.0620(6) Uiso 1.000000 R .
C1 C 0.05108(9) 0.9285(2) 0.12783(10) 0.0466(5) Uani 1.000000 . .
C21 C 0.11315(10) 0.5015(3) 0.31013(11) 0.0492(5) Uani 1.000000 . .
C5 C 0.04256(11) 1.1779(2) 0.08124(13) 0.0615(6) Uani 1.000000 . .
H5 H 0.04688(11) 1.2429(2) 0.05094(13) 0.0738(8) Uiso 1.000000 R .
C6 C 0.05696(9) 1.0267(2) 0.08335(10) 0.0467(5) Uani 1.000000 . .
H6 H 0.07083(9) 0.9909(2) 0.05423(10) 0.0560(6) Uiso 1.000000 R .
C4 C 0.02221(15) 1.2311(3) 0.12320(14) 0.0859(10) Uani 1.000000 . .
H4 H 0.01226(15) 1.3325(3) 0.12164(14) 0.1030(12) Uiso 1.000000 R .
C22 C 0.15488(11) 0.5971(3) 0.37442(11) 0.0563(6) Uani 1.000000 . .
C14 C 0.22100(10) 0.6385(3) 0.27576(12) 0.0533(5) Uani 1.000000 . .
H14 H 0.21369(10) 0.5409(3) 0.25785(12) 0.0640(6) Uiso 1.000000 R .
C10 C 0.17306(11) 0.6724(3) 0.01725(12) 0.0545(5) Uani 1.000000 . .
H10 H 0.19409(11) 0.6618(3) -0.00693(12) 0.0654(7) Uiso 1.000000 R .
C18 C 0.18401(12) 0.8730(3) 0.28916(12) 0.0602(6) Uani 1.000000 . .
H18 H 0.15189(12) 0.9378(3) 0.27997(12) 0.0722(7) Uiso 1.000000 R .
C15 C 0.28038(11) 0.6891(3) 0.31551(15) 0.0735(8) Uani 1.000000 . .
H15 H 0.31269(11) 0.6264(3) 0.32329(15) 0.0882(9) Uiso 1.000000 R .
C3 C 0.0165(2) 1.1367(4) 0.16709(18) 0.1159(15) Uani 1.000000 . .
H3 H 0.0026(2) 1.1740(4) 0.19594(18) 0.1391(18) Uiso 1.000000 R .
C17 C 0.24455(17) 0.9195(3) 0.33055(15) 0.0849(9) Uani 1.000000 . .
H17 H 0.25288(17) 1.0157(3) 0.35017(15) 0.1018(11) Uiso 1.000000 R .
C16 C 0.29189(13) 0.8270(4) 0.34289(15) 0.0834(9) Uani 1.000000 . .
H16 H 0.33216(13) 0.8602(4) 0.37040(15) 0.1001(11) Uiso 1.000000 R .
C25 C 0.1527(4) 0.8549(11) 0.4246(4) 0.074(2) Uani 0.500000 . -1
H25a H 0.1967(4) 0.8610(11) 0.4437(4) 0.089(3) Uiso 0.500000 R -1
H25b H 0.1339(4) 0.9475(11) 0.3993(4) 0.089(3) Uiso 0.500000 R -1
C26 C 0.1397(4) 0.8323(10) 0.4793(4) 0.095(2) Uani 0.550000 . -1
H26a H 0.0962(4) 0.823(6) 0.4594(4) 0.142(3) Uiso 0.550000 GR -1
H26b H 0.160(2) 0.742(3) 0.5047(17) 0.142(3) Uiso 0.550000 GR -1
H26c H 0.154(2) 0.917(3) 0.5109(16) 0.142(3) Uiso 0.550000 GR -1
C2 C 0.03080(18) 0.9846(4) 0.17039(16) 0.0925(11) Uani 1.000000 . .
H2 H 0.02667(18) 0.9211(4) 0.20131(16) 0.1110(13) Uiso 1.000000 R .
C24 C 0.1212(5) 0.9134(11) 0.4374(6) 0.113(4) Uani 0.450000 . 1
H24a H 0.111(3) 0.973(5) 0.396(2) 0.170(5) Uiso 0.450000 GR 1
H24b H 0.0845(15) 0.8709(12) 0.433(4) 0.170(5) Uiso 0.450000 GR 1
H24c H 0.1407(14) 0.976(5) 0.478(2) 0.170(5) Uiso 0.450000 GR 1
C23 C 0.1651(4) 0.7857(9) 0.4445(4) 0.0625(17) Uani 0.500000 . 1
H23a H 0.1739(4) 0.7175(9) 0.4829(4) 0.075(2) Uiso 0.500000 R 1
H23b H 0.2031(4) 0.8236(9) 0.4496(4) 0.075(2) Uiso 0.500000 R 1

loop_
_atom_site_aniso_label
_atom_site_aniso_U_11
_atom_site_aniso_U_22
_atom_site_aniso_U_33
_atom_site_aniso_U_12
_atom_site_aniso_U_13
_atom_site_aniso_U_23
P1 0.0400(3) 0.0388(3) 0.0283(2) -0.00003(18) 0.0160(2) -0.00432(17)
O1 0.0430(7) 0.0595(9) 0.0359(7) -0.0060(6) 0.0156(6) -0.0059(6)
C19 0.0409(9) 0.0374(9) 0.0287(8) -0.0020(7) 0.0176(7) -0.0062(7)
F1 0.0666(8) 0.0933(11) 0.0494(7) -0.0318(7) 0.0313(6) 0.0040(7)
C13 0.0486(11) 0.0427(10) 0.0277(8) -0.0113(8) 0.0181(8) -0.0017(7)
C11 0.0487(11) 0.0342(9) 0.0380(9) 0.0024(8) 0.0211(8) 0.0002(7)
C7 0.0442(10) 0.0303(8) 0.0289(8) 0.0049(7) 0.0178(7) 0.0022(7)
F2 0.0829(10) 0.0630(9) 0.0640(9) 0.0082(7) 0.0324(8) 0.0129(7)
C20 0.0414(10) 0.0499(11) 0.0317(9) -0.0085(8) 0.0183(8) -0.0065(8)
C8 0.0507(11) 0.0351(9) 0.0323(9) 0.0057(8) 0.0187(8) 0.0002(7)
O2 0.0558(10) 0.1172(16) 0.0406(8) -0.0179(10) 0.0129(8) 0.0132(9)
C12 0.0518(12) 0.0458(11) 0.0538(12) 0.0068(9) 0.0304(10) 0.0110(9)
O3 0.0631(10) 0.1090(15) 0.0545(10) -0.0247(10) 0.0342(9) -0.0385(10)
C9 0.0715(14) 0.0482(11) 0.0386(10) 0.0120(10) 0.0304(10) -0.0034(9)
C1 0.0518(11) 0.0465(11) 0.0336(9) 0.0109(9) 0.0158(9) -0.0052(8)
C21 0.0508(11) 0.0582(12) 0.0414(10) -0.0100(10) 0.0254(9) 0.0024(9)
C5 0.0565(13) 0.0414(11) 0.0544(13) 0.0083(10) 0.0048(11) -0.0031(10)
C6 0.0424(10) 0.0410(10) 0.0429(10) 0.0045(8) 0.0116(9) -0.0037(8)
C4 0.111(2) 0.0574(15) 0.0493(14) 0.0378(15) 0.0120(15) -0.0091(12)
C22 0.0532(13) 0.0882(17) 0.0324(10) -0.0178(12) 0.0252(10) 0.0003(10)
C14 0.0461(11) 0.0491(12) 0.0556(12) -0.0052(9) 0.0191(10) 0.0065(10)
C10 0.0698(14) 0.0592(13) 0.0498(12) 0.0162(11) 0.0416(11) 0.0087(10)
C18 0.0748(15) 0.0517(12) 0.0533(12) -0.0197(11) 0.0322(12) -0.0186(10)
C15 0.0450(13) 0.0764(17) 0.0767(17) -0.0114(12) 0.0145(12) 0.0194(14)
C3 0.186(4) 0.099(2) 0.0743(19) 0.078(3) 0.074(2) 0.0032(18)
C17 0.111(2) 0.0696(18) 0.0680(17) -0.0531(18) 0.0409(17) -0.0310(14)
C16 0.0581(16) 0.095(2) 0.0682(17) -0.0321(16) 0.0114(14) 0.0007(16)
C25 0.085(5) 0.085(6) 0.051(4) -0.011(5) 0.034(4) -0.023(4)
C26 0.104(5) 0.118(6) 0.084(4) -0.047(5) 0.063(4) -0.053(4)
C2 0.150(3) 0.0833(19) 0.0683(17) 0.057(2) 0.073(2) 0.0159(14)
C24 0.107(6) 0.102(7) 0.102(7) 0.010(6) 0.033(6) -0.056(6)
C23 0.067(4) 0.069(4) 0.045(4) -0.014(4) 0.023(3) -0.021(3)

loop_
_atom_type_symbol
_atom_type_scat_dispersion_real
_atom_type_scat_dispersion_imag
_atom_type_scat_Cromer_Mann_a1
_atom_type_scat_Cromer_Mann_a2
_atom_type_scat_Cromer_Mann_a3
_atom_type_scat_Cromer_Mann_a4
_atom_type_scat_Cromer_Mann_b1
_atom_type_scat_Cromer_Mann_b2
_atom_type_scat_Cromer_Mann_b3
_atom_type_scat_Cromer_Mann_b4
_atom_type_scat_Cromer_Mann_c
_atom_type_scat_source
_atom_type_scat_dispersion_source
H 0.00000 0.00000 0.49300 0.32291 0.14019 0.04081 10.51090 26.12570 3.14236 57.79970 0.0030380000826 'International Tables Volume C Table 6.1.1.4 (pp. 500-502)' 'Henke, Gullikson and Davis, At. Data and Nucl. Data Tables, 1993, 54, 2'
C 0.00347 0.00161 2.31000 1.02000 1.58860 0.86500 20.84390 10.20750 0.56870 51.65120 0.215599998832 'International Tables Volume C Table 6.1.1.4 (pp. 500-502)' 'Henke, Gullikson and Davis, At. Data and Nucl. Data Tables, 1993, 54, 2'
F 0.01794 0.01033 3.53920 2.64120 1.51700 1.02430 10.28250 4.29440 0.26150 26.14760 0.277599990368 'International Tables Volume C Table 6.1.1.4 (pp. 500-502)' 'Henke, Gullikson and Davis, At. Data and Nucl. Data Tables, 1993, 54, 2'
O 0.01158 0.00611 3.04850 2.28680 1.54630 0.86700 13.27710 5.70110 0.32390 32.90890 0.250800013542 'International Tables Volume C Table 6.1.1.4 (pp. 500-502)' 'Henke, Gullikson and Davis, At. Data and Nucl. Data Tables, 1993, 54, 2'
P 0.10434 0.09671 6.43450 4.17910 1.78000 1.49080 1.90670 27.15700 0.52600 68.16450 1.11489999294 'International Tables Volume C Table 6.1.1.4 (pp. 500-502)' 'Henke, Gullikson and Davis, At. Data and Nucl. Data Tables, 1993, 54, 2'

loop_
_geom_angle_atom_site_label_1
_geom_angle_atom_site_label_2
_geom_angle_atom_site_label_3
_geom_angle
C19 P1 O1 110.97(8)
C7 P1 O1 112.74(8)
C7 P1 C19 106.73(8)
C1 P1 O1 113.70(9)
C1 P1 C19 105.88(8)
C1 P1 C7 106.31(9)
C13 C19 P1 120.14(13)
C20 C19 P1 115.25(14)
C20 C19 C13 124.47(17)
C14 C13 C19 119.76(17)
C18 C13 C19 121.5(2)
C18 C13 C14 118.7(2)
C12 C11 C7 120.20(18)
C11 C7 P1 123.71(14)
C8 C7 P1 116.83(14)
C8 C7 C11 119.35(17)
C21 C20 C19 125.35(17)
C9 C8 C7 120.04(19)
C10 C12 C11 120.0(2)
C25 O3 C22 126.8(4)
C10 C9 C8 120.15(19)
C6 C1 P1 122.02(15)
C2 C1 P1 119.6(2)
C2 C1 C6 118.2(2)
F2 C21 F1 105.72(18)
C20 C21 F1 108.40(16)
C20 C21 F2 109.65(17)
C22 C21 F1 106.26(16)
C22 C21 F2 107.06(19)
C22 C21 C20 118.96(19)
C4 C5 C6 120.0(3)
C5 C6 C1 121.0(2)
C3 C4 C5 119.7(2)
O3 C22 O2 126.6(2)
C21 C22 O2 123.9(3)
C21 C22 O3 109.47(19)
C15 C14 C13 121.2(2)
C9 C10 C12 120.25(19)
C17 C18 C13 118.7(3)
C16 C15 C14 120.4(3)
C2 C3 C4 121.4(3)
C16 C17 C18 121.2(3)
C17 C16 C15 119.8(2)
C26 C25 O3 105.8(6)
C3 C2 C1 119.7(3)

loop_
_geom_bond_atom_site_label_1
_geom_bond_atom_site_label_2
_geom_bond_distance
P1 O1 1.4691(14)
P1 C19 1.8175(18)
P1 C7 1.7892(18)
P1 C1 1.796(2)
C19 C13 1.479(2)
C19 C20 1.315(3)
F1 C21 1.363(2)
C13 C14 1.367(3)
C13 C18 1.374(3)
C11 C7 1.383(3)
C11 C12 1.374(3)
C7 C8 1.383(2)
F2 C21 1.347(3)
C20 C21 1.487(3)
C8 C9 1.376(3)
O2 C22 1.176(3)
C12 C10 1.373(3)
O3 C22 1.300(3)
O3 C25 1.552(8)
O3 C23 1.469(7)
C9 C10 1.369(3)
C1 C6 1.374(3)
C1 C2 1.371(3)
C21 C22 1.523(3)
C5 C6 1.383(3)
C5 C4 1.352(4)
C4 C3 1.342(5)
C14 C15 1.374(3)
C18 C17 1.389(4)
C15 C16 1.329(4)
C3 C2 1.389(4)
C17 C16 1.361(5)
C25 C26 1.417(11)
C24 C23 1.538(11)
